data_4321803
loop_
_publ_author_name
'Fred B. Stocker'
'Teodora P. Staeva'
'Chad M. Rienstra'
'Doyle Britton'

_publ_contact_author
;
Fred Stocker
Department of Chemistry
Macalester College
St. Paul, MN 55105
;
_publ_contact_author_email stocker@macalester.edu
_publ_contact_author_fax 612-696-6432
_publ_contact_author_phone 612-696-6351
_publ_section_title
;
 Crystal Structures of a Series of Complexes Produced by Reaction of
 Copper(I) Cyanide with Diamines
;
_journal_name_full 'Inorganic Chemistry'
_journal_page_first 984
_journal_page_last 991
_journal_paper_doi 10.1021/ic970226b
_journal_volume 38
_journal_year 1999
_chemical_compound_source synthesis
_chemical_formula_sum 'C7 H11 Cu2 N5'
_chemical_formula_weight 292.29
_chemical_name_systematic ' copper(I) cyanide/hydrogen cyanide/piperazine complex'
_space_group_IT_number 15
_symmetry_cell_setting monoclinic
_symmetry_space_group_name_Hall '-C 2yc'
_symmetry_space_group_name_H-M 'C 1 2/c 1'
_cell_angle_alpha 90
_cell_angle_beta 133.70
_cell_angle_gamma 90
_cell_formula_units_Z 8
_cell_length_a 20.573(9)
_cell_length_b 8.354(2)
_cell_length_c 15.989(6)
_cell_measurement_reflns_used 23
_cell_measurement_temperature 297
_cell_measurement_theta_max 26.5
_cell_measurement_theta_min 11.0
_cell_volume 1986.7(12)
_computing_cell_refinement CAD-4
_computing_data_collection CAD-4
_computing_data_reduction TEXSAN
_computing_molecular_graphics TEXSAN
_computing_structure_refinement TEXSAN
_computing_structure_solution TEXSAN
_diffrn_ambient_temperature 297
_diffrn_measurement_device 'CAD-4 diffractometer'
_diffrn_measurement_method 'omega scans'
_diffrn_radiation_monochromator graphite
_diffrn_radiation_source 'X-ray tube'
_diffrn_radiation_type 'Mo K alpha'
_diffrn_radiation_wavelength 0.71073
_diffrn_reflns_av_R_equivalents 0.046
_diffrn_reflns_limit_h_max 29
_diffrn_reflns_limit_h_min -29
_diffrn_reflns_limit_k_max 11
_diffrn_reflns_limit_k_min 0
_diffrn_reflns_limit_l_max 22
_diffrn_reflns_limit_l_min -22
_diffrn_reflns_number 6009
_diffrn_reflns_theta_max 30.0
_diffrn_reflns_theta_min 0
_diffrn_standards_decay_% >1%
_diffrn_standards_interval_time '60 min'
_diffrn_standards_number 3
_exptl_absorpt_coefficient_mu 42.62
_exptl_absorpt_correction_T_max 1.00
_exptl_absorpt_correction_T_min 0.79
_exptl_absorpt_correction_type 'psi scans'
_exptl_crystal_colour brown
_exptl_crystal_density_diffrn 1.954
_exptl_crystal_density_meas ?
_exptl_crystal_description 'hexagonal prism'
_exptl_crystal_F_000 1168
_exptl_crystal_size_max 0.40
_exptl_crystal_size_mid 0.35
_exptl_crystal_size_min 0.30
_refine_diff_density_max 0.78
_refine_diff_density_min -0.58
_refine_ls_extinction_coef 0.000000380
_refine_ls_extinction_method TEXSAN
_refine_ls_goodness_of_fit_obs 1.26
_refine_ls_hydrogen_treatment 'at idealized positions with B = 1.2 B of attached atom'
_refine_ls_matrix_type full
_refine_ls_number_reflns 1658
_refine_ls_R_factor_obs 0.043
_refine_ls_shift/esd_max 0.04
_refine_ls_structure_factor_coef F
_refine_ls_weighting_details 'w=1/(sigma squared f)'
_refine_ls_weighting_scheme calc
_refine_ls_wR_factor_obs 0.039
_reflns_number_observed 1658
_reflns_number_total 3081
_reflns_observed_criterion 'I>2 sigma(I)'
_cod_data_source_file ic970226b_5.cif
_cod_data_source_block 5-pipH
_cod_depositor_comments
;
The following automatic conversions were performed:

'_exptl_crystal_density_meas' value 'not measured' was changed to '?'
- the value is perceived as not measured.

Automatic conversion script
Id: cif_fix_values 3008 2015-01-20 13:52:24Z robertas 

The following automatic conversions were performed:

'_refine_ls_weighting_scheme' value 'w=1/(sigma squared f)' was
changed to 'calc'. New tag '_refine_ls_weighting_details' was
created. The value of the new tag was set to 'w=1/(sigma squared f)'.

Automatic conversion script
Id: cif_fix_values 3143 2015-03-26 13:38:13Z robertas 
;
_cod_original_cell_volume 1987(3)
_cod_database_code 4321803

loop_
_symmetry_equiv_pos_as_xyz
'x, y, z'
'-x, y, 1/2-z'
'-x, -y, -z'
'x, -y, 1/2+z'
'x+1/2, y+1/2, z'
'-x+1/2, y+1/2, 1/2-z'
'-x+1/2, -y+1/2, -z'
'x+1/2, -y+1/2, 1/2+z'

loop_
_atom_site_aniso_label
_atom_site_aniso_U_11
_atom_site_aniso_U_22
_atom_site_aniso_U_33
_atom_site_aniso_U_12
_atom_site_aniso_U_13
_atom_site_aniso_U_23
CU1 0.0355(3) 0.0331(3) 0.0543(4) 0.0026(3) 0.0221(3) 0.0025(3)
CU2 0.0427(3) 0.0413(3) 0.0324(3) -0.0003(3) 0.0295(3) 0.0009(3)
C1N 0.029(2) 0.030(3) 0.046(3) 0.006(2) 0.017(2) 0.005(2)
N2C 0.035(2) 0.030(3) 0.036(2) 0.005(2) 0.023(2) 0.006(2)
C3N 0.027(2) 0.030(3) 0.034(2) -0.005(2) 0.016(2) -0.003(2)
N4C 0.031(2) 0.028(2) 0.029(2) -0.003(2) 0.020(2) -0.004(2)
N5C 0.030(2) 0.033(2) 0.035(2) 0.001(2) 0.018(2) 0.007(2)
C6N 0.042(3) 0.028(2) 0.037(3) 0.005(2) 0.029(3) 0.008(2)
N11 0.027(2) 0.022(2) 0.025(1) 0.002(1) 0.019(1) 0.002(1)
C12 0.040(2) 0.035(3) 0.035(2) -0.014(2) 0.029(2) -0.009(2)
C13 0.040(2) 0.032(3) 0.043(2) -0.007(2) 0.035(2) -0.003(2)
N14 0.037(2) 0.045(2) 0.031(2) 0.013(2) 0.028(2) 0.015(2)
C15 0.038(2) 0.040(3) 0.027(2) -0.010(2) 0.024(2) -0.008(2)
C16 0.028(2) 0.033(3) 0.028(2) -0.005(2) 0.020(2) -0.001(2)

loop_
_atom_site_label
_atom_site_fract_x
_atom_site_fract_y
_atom_site_fract_z
_atom_site_U_iso_or_equiv
CU1 0.49029(4) -0.06111(8) 0.38890(5) 3.85(2)
CU2 0.67429(3) 0.43439(7) 0.52184(4) 2.82(2)
C1N 0.5671(3) 0.1262(6) 0.4645(4) 3.4(2)
N2C 0.6116(3) 0.2361(5) 0.4949(3) 2.7(2)
C3N 0.5476(3) 0.7348(5) 0.4338(3) 2.7(2)
N4C 0.5909(2) 0.6214(5) 0.4639(3) 2.4(1)
N5C 0.8661(3) 0.5199(5) 0.7545(4) 2.9(2)
C6N 0.7944(3) 0.4834(5) 0.6706(3) 2.7(2)
N11 0.6904(2) 0.4321(4) 0.4023(2) 1.9(1)
C12 0.7283(3) 0.5851(5) 0.4084(3) 2.7(2)
C13 0.7364(3) 0.5999(5) 0.3213(4) 2.6(2)
N14 0.6471(2) 0.5697(5) 0.2028(3) 2.6(1)
C15 0.6113(3) 0.4102(5) 0.1952(3) 2.6(2)
C16 0.6048(3) 0.4006(5) 0.2835(3) 2.3(1)
H1 0.7314 0.3493 0.4246 2.2
H2 0.6906 0.6690 0.3945 3.2
H3 0.7865 0.5964 0.4838 3.2
H4 0.7562 0.7047 0.3249 3.1
H5 0.7786 0.5237 0.3388 3.1
H6 0.6061 0.6501 0.1841 3.2
H7 0.6532 0.5739 0.1491 3.2
H8 0.5534 0.3957 0.1199 3.2
H9 0.6506 0.3289 0.2103 3.2
H10 0.5851 0.2962 0.2808 2.8
H11 0.5619 0.4771 0.2639 2.8

loop_
_atom_type_symbol
_atom_type_description
_atom_type_scat_dispersion_real
_atom_type_scat_dispersion_imag
_atom_type_scat_source
H H 0.000 0.000 'International Tables Vol IV Table 2.2A'
C C 0.002 0.002 'International Tables Vol IV Tables 2.2A and 2.3.1'
N N 0.004 0.003 'International Tables Vol IV Tables 2.2A and 2.3.1'
Cu Cu 0.263 1.266 'International Tables Vol IV Tables 2.2A and 2.3.1'

loop_
_geom_angle_atom_site_label_1
_geom_angle_atom_site_label_2
_geom_angle_atom_site_label_3
_geom_angle
C1N CU1 C3N 117.4(2)
C1N CU1 N5C 115.7(2)
C3N CU1 N5C 125.5(2)
N2C CU2 N4C 109.5(2)
N2C CU2 C6N 122.2(2)
N2C CU2 N11 106.2(2)
N4C CU2 C6N 110.9(2)
N4C CU2 N11 101.7(1)
C6N CU2 N11 104.0(1)
CU1 C1N N2C 169.2(4)
CU2 N2C C1N 171.1(4)
CU1 C3N N4C 171.5(4)
CU2 N4C C3N 175.7(3)
CU1 N5C C6N 173.0(4)
CU2 C6N N5C 175.0(4)
CU2 N11 C12 109.5(2)
CU2 N11 C16 111.6(2)
CU2 N11 H1 108.42
C12 N11 C16 110.5(3)
C12 N11 H1 108.41
C16 N11 H1 108.38
N11 C12 C13 113.7(3)
N11 C12 H2 108.45
N11 C12 H3 108.48
C13 C12 H2 108.37
C13 C12 H3 108.43
H2 C12 H3 109.40
C12 C13 N14 109.5(3)
C12 C13 H4 109.47
C12 C13 H5 109.45
N14 C13 H4 109.48
N14 C13 H5 109.50
H4 C13 H5 109.46
C13 N14 C15 111.2(3)
C13 N14 H6 109.07
C13 N14 H7 109.06
C15 N14 H6 109.04
C15 N14 H7 109.08
H6 N14 H7 109.41
N14 C15 C16 109.3(3)
N14 C15 H8 109.52
N14 C15 H9 109.51
C16 C15 H8 109.51
C16 C15 H9 109.54
H8 C15 H9 109.42
N11 C16 C15 113.5(3)
N11 C16 H10 108.44
N11 C16 H11 108.47
C15 C16 H10 108.47
C15 C16 H11 108.48
H10 C16 H11 109.47

loop_
_geom_bond_atom_site_label_1
_geom_bond_atom_site_label_2
_geom_bond_distance
_geom_bond_site_symmetry_2
CU1 C1N 1.941(5) 1
CU1 C3N 1.909(5) 54501
CU1 N5C 1.918(5) 45408
CU2 N2C 1.956(5) 1
CU2 N4C 2.012(4) 1
CU2 C6N 1.952(5) 1
CU2 N11 2.153(3) 1
C1N N2C 1.142(5) 1
C3N N4C 1.152(5) 1
N5C C6N 1.156(5) 1
N11 C12 1.466(5) 1
N11 C16 1.468(5) 1
N11 H1 0.950 1
C12 C13 1.517(5) 1
C12 H2 0.951 1
C12 H3 0.950 1
C13 N14 1.490(5) 1
C13 H4 0.951 1
C13 H5 0.950 1
N14 C15 1.486(5) 1
N14 H6 0.950 1
N14 H7 0.950 1
N14 H7 0.950 1
C15 C16 1.510(5) 1
C15 H8 0.950 1
C15 H9 0.950 1
C16 H10 0.950 1
C16 H11 0.950 1
